data_2106723
loop_
_publ_author_name
'Riou, A.'
'Lecerf, A.'

_publ_section_title
;
 Structure cristalline de Co2 Mn3 O8
;
_journal_name_full 'Acta Crystallographica B (24,1968-38,1982)'
_journal_page_first 2487
_journal_page_last 2490
_journal_volume 31
_journal_year 1975
_chemical_formula_sum 'Co2 Mn3 O8'
_space_group_IT_number 31
_symmetry_space_group_name_Hall 'P 2ac -2'
_symmetry_space_group_name_H-M 'P m n 21'
_cell_angle_alpha 90
_cell_angle_beta 90
_cell_angle_gamma 90
_cell_formula_units_Z 2
_cell_length_a 5.743
_cell_length_b 4.915
_cell_length_c 9.361
_cell_volume 264.231
_citation_journal_id_ASTM ACBCAR
_cod_data_source_file Riou_ACBCAR_1975_84.cif
_cod_data_source_block Co2Mn3O8
_cod_original_cell_volume 264.2315
_cod_database_code 2106723

loop_
_symmetry_equiv_pos_as_xyz
x,y,z
-x+1/2,-y,z+1/2
-x,y,z
x+1/2,-y,z+1/2

loop_
_atom_site_label
_atom_site_type_symbol
_atom_site_fract_x
_atom_site_fract_y
_atom_site_fract_z
_atom_site_occupancy
_atom_site_U_iso_or_equiv
Co1 Co+2 0 0.3247 0.2199 1 0.0
Mn1 Mn+4 0.2393 0.8342 0 1 0.0
O5 O-2 0 -0.018 0.398 1 0.0
O3 O-2 0 0.692 0.101 1 0.0
Co2 Co+2 0.5 0.6728 0.3176 1 0.0
O2 O-2 0.773 0.475 0.378 1 0.0
O6 O-2 0.5 0.033 0.393 1 0.0
O1 O-2 0.739 0.151 0.103 1 0.0
O4 O-2 0.5 0.668 0.102 1 0.0
Mn2 Mn+4 0.5 0.3342 -0.0016 1 0.0
